data_7061773
loop_
_publ_author_name
'Mi\<cov\'a, Romana'
'Bielkov\'a, Zuzana'
'Rajn\'ak, Cyril'
'Titi\<s, J\'an'
'Gembick\'y, Milan'
'Renz, Franz'
'Malina, Ond\<rej'
'Samo\<lov\'a, Erika'
'Nov\'a\<cikov\'a, Jana'
'Bo\<ca, Roman'

_publ_section_title
;
 Hexacoordinate high-spin Fe(iii) complexes composed of a pentadentate
 amino-type ligand and pseudohalido coligands
;
_journal_issue 37
_journal_name_full 'New Journal of Chemistry'
_journal_page_first 18083
_journal_page_last 18089
_journal_paper_doi 10.1039/D2NJ02294J
_journal_volume 46
_journal_year 2022
_chemical_formula_moiety 'C19 H21 Cl4 Fe N6 O2'
_chemical_formula_sum 'C19 H21 Cl4 Fe N6 O2'
_chemical_formula_weight 563.07
_space_group_crystal_system monoclinic
_space_group_IT_number 14
_space_group_name_Hall '-P 2yn'
_space_group_name_H-M_alt 'P 1 21/n 1'
_atom_sites_solution_hydrogens mixed
_atom_sites_solution_primary dual
_audit_creation_date 2021-04-20
_audit_creation_method
;
Olex2 1.3
(compiled 2020.11.12 svn.r5f609507 for OlexSys, GUI svn.r6272)
;
_audit_update_record
;
2022-02-24 deposited with the CCDC.	2022-08-15 downloaded from the CCDC.
;
_cell_angle_alpha 90
_cell_angle_beta 98.476(6)
_cell_angle_gamma 90
_cell_formula_units_Z 4
_cell_length_a 14.316(2)
_cell_length_b 9.9354(17)
_cell_length_c 16.168(3)
_cell_measurement_reflns_used 2372
_cell_measurement_temperature 100.0
_cell_measurement_theta_max 25.122
_cell_measurement_theta_min 2.412
_cell_volume 2274.5(7)
_computing_cell_refinement 'SAINT V8.40A (Bruker, 2019)'
_computing_data_reduction 'SAINT V8.40A (Bruker, 2019)'
_computing_molecular_graphics 'Olex2 1.3 (Dolomanov et al., 2009)'
_computing_publication_material 'Olex2 1.3 (Dolomanov et al., 2009)'
_computing_structure_refinement 'XL  (Sheldrick, 2008)'
_computing_structure_solution 'SHELXT  (Sheldrick, 2015)'
_diffrn_ambient_temperature 100.0
_diffrn_measured_fraction_theta_full 1.000
_diffrn_measured_fraction_theta_max 0.998
_diffrn_measurement_device_type 'Bruker APEX-II CCD'
_diffrn_measurement_method '\f and \w scans'
_diffrn_radiation_type MoK\a
_diffrn_radiation_wavelength 0.71073
_diffrn_reflns_av_R_equivalents 0.1185
_diffrn_reflns_av_unetI/netI 0.0650
_diffrn_reflns_Laue_measured_fraction_full 1.000
_diffrn_reflns_Laue_measured_fraction_max 0.998
_diffrn_reflns_limit_h_max 17
_diffrn_reflns_limit_h_min -17
_diffrn_reflns_limit_k_max 11
_diffrn_reflns_limit_k_min -11
_diffrn_reflns_limit_l_max 19
_diffrn_reflns_limit_l_min -19
_diffrn_reflns_number 34740
_diffrn_reflns_point_group_measured_fraction_full 1.000
_diffrn_reflns_point_group_measured_fraction_max 0.998
_diffrn_reflns_theta_full 25.242
_diffrn_reflns_theta_max 25.362
_diffrn_reflns_theta_min 2.413
_diffrn_source_current 50.0
_diffrn_source_power 2.5
_diffrn_source_voltage 50.0
_diffrn_standards_number 0
_exptl_absorpt_coefficient_mu 1.164
_exptl_absorpt_correction_T_max 0.6462
_exptl_absorpt_correction_T_min 0.5600
_exptl_absorpt_correction_type multi-scan
_exptl_absorpt_process_details
;
SADABS-2016/2 (Bruker,2016/2) was used for absorption correction.
wR2(int) was 0.1139 before and 0.0698 after correction.
The Ratio of minimum to maximum transmission is 0.8646.
The \l/2 correction factor is Not present.
;
_exptl_crystal_colour red
_exptl_crystal_colour_primary red
_exptl_crystal_density_diffrn 1.644
_exptl_crystal_description trapezoid
_exptl_crystal_F_000 1148
_exptl_crystal_size_max 0.06
_exptl_crystal_size_mid 0.04
_exptl_crystal_size_min 0.02
_refine_diff_density_max 0.379
_refine_diff_density_min -0.619
_refine_diff_density_rms 0.092
_refine_ls_extinction_coef 0.0033(6)
_refine_ls_extinction_expression Fc^*^=kFc[1+0.001xFc^2^\l^3^/sin(2\q)]^-1/4^
_refine_ls_extinction_method 'SHELXL-2018/3 (Sheldrick 2018)'
_refine_ls_goodness_of_fit_ref 1.042
_refine_ls_hydrogen_treatment mixed
_refine_ls_matrix_type full
_refine_ls_number_parameters 299
_refine_ls_number_reflns 4147
_refine_ls_number_restraints 3
_refine_ls_restrained_S_all 1.042
_refine_ls_R_factor_all 0.0773
_refine_ls_R_factor_gt 0.0441
_refine_ls_shift/su_max 0.001
_refine_ls_shift/su_mean 0.000
_refine_ls_structure_factor_coef Fsqd
_refine_ls_weighting_details 'w=1/[\s^2^(Fo^2^)+(0.0536P)^2^+0.8744P] where P=(Fo^2^+2Fc^2^)/3'
_refine_ls_weighting_scheme calc
_refine_ls_wR_factor_gt 0.0989
_refine_ls_wR_factor_ref 0.1175
_reflns_Friedel_coverage 0.000
_reflns_number_gt 2882
_reflns_number_total 4147
_reflns_threshold_expression 'I > 2\s(I)'
_cod_data_source_file d2nj02294j2.cif
_cod_data_source_block crmm74
_cod_depositor_comments 'Adding full bibliography for 7061770--7061774.cif.'
_cod_original_cell_volume 2274.6(7)
_cod_database_code 7061773
_shelx_shelxl_version_number 2018/3
_shelx_space_group_comment
;
The symmetry employed for this shelxl refinement is uniquely defined
by the following loop, which should always be used as a source of
symmetry information in preference to the above space-group names.
They are only intended as comments.
;
_shelx_estimated_absorpt_t_max 0.977
_shelx_estimated_absorpt_t_min 0.933
_olex2_refinement_description
;
1. Fixed Uiso
 At 1.2 times of:
  All C(H) groups, All C(H,H) groups, All N(H) groups
2. Restrained distances
 N1-H1 = N2-H2 = N3-H3
 0.98 with sigma of 0.02
3.a Secondary CH2 refined with riding coordinates:
 C7(H7A,H7B), C8(H8A,H8B), C9(H9A,H9B), C10(H10A,H10B), C11(H11A,H11B),
 C12(H12A,H12B), C13(H13A,H13B)
3.b Aromatic/amide H refined with riding coordinates:
 C3(H3A), C5(H5), C15(H15), C17(H17)
;
_olex2_submission_special_instructions 'No special instructions were received'

loop_
_space_group_symop_operation_xyz
'x, y, z'
'-x+1/2, y+1/2, -z+1/2'
'-x, -y, -z'
'x-1/2, -y-1/2, z-1/2'

loop_
_atom_site_label
_atom_site_type_symbol
_atom_site_fract_x
_atom_site_fract_y
_atom_site_fract_z
_atom_site_U_iso_or_equiv
_atom_site_adp_type
_atom_site_occupancy
_atom_site_site_symmetry_order
_atom_site_calc_flag
_atom_site_refinement_flags_posn
_atom_site_refinement_flags_adp
_atom_site_refinement_flags_occupancy
_atom_site_disorder_assembly
_atom_site_disorder_group
Fe1 Fe 0.29839(4) 0.57018(6) 0.61022(3) 0.02469(18) Uani 1 1 d . . . . .
Cl1 Cl 0.57474(8) 0.60425(11) 0.78882(6) 0.0377(3) Uani 1 1 d . . . . .
Cl2 Cl 0.73939(7) 0.86141(11) 0.55373(7) 0.0373(3) Uani 1 1 d . . . . .
Cl3 Cl 0.04932(7) 0.88056(10) 0.58395(6) 0.0322(3) Uani 1 1 d . . . . .
Cl4 Cl -0.13714(7) 0.59853(11) 0.79346(6) 0.0329(3) Uani 1 1 d . . . . .
O1 O 0.39836(18) 0.6656(3) 0.67781(16) 0.0285(6) Uani 1 1 d . . . . .
O2 O 0.20437(18) 0.6938(3) 0.64097(16) 0.0260(6) Uani 1 1 d . . . . .
N1 N 0.3166(2) 0.6846(3) 0.50119(19) 0.0249(7) Uani 1 1 d D . . . .
H1 H 0.355(2) 0.630(3) 0.470(2) 0.030 Uiso 1 1 d D U . . .
N2 N 0.1897(2) 0.4508(3) 0.5295(2) 0.0283(8) Uani 1 1 d D . . . .
H2 H 0.230(2) 0.392(3) 0.502(2) 0.034 Uiso 1 1 d D U . . .
N3 N 0.2590(2) 0.4287(3) 0.7011(2) 0.0268(8) Uani 1 1 d D . . . .
H3 H 0.3194(18) 0.396(4) 0.730(2) 0.032 Uiso 1 1 d D U . . .
N4 N 0.3840(2) 0.4202(3) 0.5786(2) 0.0332(8) Uani 1 1 d . . . . .
N5 N 0.4681(2) 0.4088(3) 0.5970(2) 0.0286(8) Uani 1 1 d . . . . .
N6 N 0.5491(3) 0.3935(4) 0.6132(2) 0.0389(9) Uani 1 1 d . . . . .
C1 C 0.4756(3) 0.7092(4) 0.6486(2) 0.0249(9) Uani 1 1 d . . . . .
C2 C 0.5661(3) 0.6902(4) 0.6946(2) 0.0294(9) Uani 1 1 d . . . . .
C3 C 0.6467(3) 0.7366(4) 0.6661(3) 0.0323(10) Uani 1 1 d . . . . .
H3A H 0.707173 0.723141 0.698185 0.039 Uiso 1 1 calc R U . . .
C4 C 0.6377(3) 0.8027(4) 0.5903(3) 0.0308(10) Uani 1 1 d . . . . .
C5 C 0.5500(3) 0.8231(4) 0.5436(2) 0.0281(9) Uani 1 1 d . . . . .
H5 H 0.545199 0.867673 0.491146 0.034 Uiso 1 1 calc R U . . .
C6 C 0.4692(3) 0.7794(4) 0.5725(2) 0.0255(9) Uani 1 1 d . . . . .
C7 C 0.3730(3) 0.8093(4) 0.5253(2) 0.0269(9) Uani 1 1 d . . . . .
H7A H 0.338042 0.866671 0.560381 0.032 Uiso 1 1 calc R U . . .
H7B H 0.380160 0.860653 0.474127 0.032 Uiso 1 1 calc R U . . .
C8 C 0.2297(3) 0.7215(4) 0.4436(2) 0.0274(9) Uani 1 1 d . . . . .
H8A H 0.247119 0.778886 0.398209 0.033 Uiso 1 1 calc R U . . .
H8B H 0.187836 0.774715 0.474694 0.033 Uiso 1 1 calc R U . . .
C9 C 0.1761(3) 0.5991(4) 0.4054(3) 0.0351(10) Uani 1 1 d . . . . .
H9A H 0.129961 0.628785 0.357155 0.042 Uiso 1 1 calc R U . . .
H9B H 0.221337 0.537561 0.383894 0.042 Uiso 1 1 calc R U . . .
C10 C 0.1241(3) 0.5218(4) 0.4652(3) 0.0326(10) Uani 1 1 d . . . . .
H10A H 0.084928 0.584995 0.492719 0.039 Uiso 1 1 calc R U . . .
H10B H 0.081290 0.455573 0.433310 0.039 Uiso 1 1 calc R U . . .
C11 C 0.1375(3) 0.3664(4) 0.5834(2) 0.0313(10) Uani 1 1 d . . . . .
H11A H 0.107060 0.289836 0.550636 0.038 Uiso 1 1 calc R U . . .
H11B H 0.087451 0.420536 0.603767 0.038 Uiso 1 1 calc R U . . .
C12 C 0.2054(3) 0.3144(4) 0.6567(3) 0.0308(9) Uani 1 1 d . . . . .
H12A H 0.170044 0.266098 0.695782 0.037 Uiso 1 1 calc R U . . .
H12B H 0.250013 0.250185 0.636686 0.037 Uiso 1 1 calc R U . . .
C13 C 0.2125(3) 0.4877(4) 0.7690(2) 0.0267(9) Uani 1 1 d . . . . .
H13A H 0.258768 0.544825 0.804627 0.032 Uiso 1 1 calc R U . . .
H13B H 0.193964 0.413815 0.804353 0.032 Uiso 1 1 calc R U . . .
C14 C 0.1256(3) 0.5718(4) 0.7383(2) 0.0241(9) Uani 1 1 d . . . . .
C15 C 0.0437(3) 0.5502(4) 0.7737(2) 0.0286(9) Uani 1 1 d . . . . .
H15 H 0.041770 0.480233 0.813416 0.034 Uiso 1 1 calc R U . . .
C16 C -0.0348(3) 0.6311(4) 0.7508(2) 0.0260(9) Uani 1 1 d . . . . .
C17 C -0.0328(3) 0.7357(4) 0.6945(2) 0.0269(9) Uani 1 1 d . . . . .
H17 H -0.085741 0.793358 0.681087 0.032 Uiso 1 1 calc R U . . .
C18 C 0.0473(3) 0.7543(4) 0.6586(2) 0.0246(9) Uani 1 1 d . . . . .
C19 C 0.1288(3) 0.6727(4) 0.6779(2) 0.0253(9) Uani 1 1 d . . . . .

loop_
_atom_site_aniso_label
_atom_site_aniso_U_11
_atom_site_aniso_U_22
_atom_site_aniso_U_33
_atom_site_aniso_U_23
_atom_site_aniso_U_13
_atom_site_aniso_U_12
Fe1 0.0196(3) 0.0286(3) 0.0250(3) 0.0001(2) 0.0005(2) 0.0013(2)
Cl1 0.0354(6) 0.0402(6) 0.0327(6) 0.0075(5) -0.0108(5) -0.0036(5)
Cl2 0.0227(5) 0.0395(6) 0.0497(7) -0.0019(5) 0.0051(5) -0.0029(5)
Cl3 0.0297(6) 0.0336(6) 0.0336(6) 0.0093(4) 0.0057(4) 0.0074(4)
Cl4 0.0250(5) 0.0430(6) 0.0318(6) 0.0024(5) 0.0078(4) 0.0005(4)
O1 0.0250(15) 0.0361(17) 0.0237(14) 0.0000(12) 0.0018(12) -0.0004(12)
O2 0.0223(14) 0.0299(15) 0.0263(15) 0.0019(12) 0.0049(12) 0.0008(12)
N1 0.0197(17) 0.0303(19) 0.0230(17) -0.0012(14) -0.0029(14) 0.0003(14)
N2 0.0222(18) 0.035(2) 0.0283(18) -0.0022(15) 0.0050(15) -0.0003(15)
N3 0.0213(17) 0.0308(19) 0.0268(18) -0.0011(15) -0.0020(14) 0.0023(15)
N4 0.024(2) 0.036(2) 0.040(2) -0.0055(16) 0.0028(16) 0.0049(16)
N5 0.032(2) 0.029(2) 0.0261(18) 0.0006(14) 0.0080(16) 0.0028(15)
N6 0.024(2) 0.050(2) 0.042(2) -0.0079(18) 0.0031(17) 0.0072(17)
C1 0.021(2) 0.027(2) 0.027(2) -0.0027(17) 0.0024(17) 0.0001(17)
C2 0.027(2) 0.029(2) 0.030(2) 0.0014(18) -0.0024(18) -0.0002(18)
C3 0.021(2) 0.031(2) 0.042(3) 0.001(2) -0.0041(19) 0.0037(18)
C4 0.021(2) 0.031(2) 0.039(2) -0.0052(19) 0.0000(18) -0.0021(18)
C5 0.027(2) 0.031(2) 0.026(2) -0.0023(17) 0.0013(18) 0.0013(18)
C6 0.021(2) 0.031(2) 0.024(2) -0.0017(17) -0.0007(16) 0.0002(17)
C7 0.020(2) 0.035(2) 0.024(2) 0.0016(18) -0.0024(16) 0.0007(17)
C8 0.020(2) 0.036(2) 0.024(2) 0.0062(17) -0.0029(16) -0.0035(17)
C9 0.028(2) 0.044(3) 0.031(2) -0.0045(19) -0.0032(19) -0.004(2)
C10 0.024(2) 0.040(3) 0.032(2) 0.0004(19) -0.0055(18) -0.0054(19)
C11 0.030(2) 0.034(2) 0.029(2) -0.0049(18) 0.0000(18) -0.0042(19)
C12 0.033(2) 0.026(2) 0.033(2) -0.0014(18) 0.0043(19) 0.0021(19)
C13 0.028(2) 0.027(2) 0.023(2) 0.0011(17) -0.0003(17) 0.0063(18)
C14 0.022(2) 0.025(2) 0.023(2) -0.0040(17) -0.0027(16) 0.0007(17)
C15 0.029(2) 0.031(2) 0.025(2) -0.0002(17) 0.0009(18) 0.0025(18)
C16 0.025(2) 0.030(2) 0.024(2) -0.0017(17) 0.0053(17) -0.0016(18)
C17 0.029(2) 0.027(2) 0.024(2) -0.0032(17) 0.0005(17) 0.0060(17)
C18 0.024(2) 0.025(2) 0.025(2) 0.0018(17) 0.0027(17) 0.0011(17)
C19 0.027(2) 0.027(2) 0.022(2) -0.0039(17) 0.0035(17) -0.0025(17)

loop_
_atom_type_symbol
_atom_type_description
_atom_type_scat_dispersion_real
_atom_type_scat_dispersion_imag
_atom_type_scat_source
C C 0.0033 0.0016 'International Tables Vol C Tables 4.2.6.8 and 6.1.1.4'
H H 0.0000 0.0000 'International Tables Vol C Tables 4.2.6.8 and 6.1.1.4'
Cl Cl 0.1484 0.1585 'International Tables Vol C Tables 4.2.6.8 and 6.1.1.4'
Fe Fe 0.3463 0.8444 'International Tables Vol C Tables 4.2.6.8 and 6.1.1.4'
N N 0.0061 0.0033 'International Tables Vol C Tables 4.2.6.8 and 6.1.1.4'
O O 0.0106 0.0060 'International Tables Vol C Tables 4.2.6.8 and 6.1.1.4'

loop_
_geom_angle_atom_site_label_1
_geom_angle_atom_site_label_2
_geom_angle_atom_site_label_3
_geom_angle
_geom_angle_site_symmetry_1
_geom_angle_site_symmetry_3
_geom_angle_publ_flag
O1 Fe1 O2 91.64(11) . . ?
O1 Fe1 N1 92.03(12) . . ?
O1 Fe1 N2 176.28(12) . . ?
O1 Fe1 N3 100.42(12) . . ?
O1 Fe1 N4 94.50(13) . . ?
O2 Fe1 N1 92.76(12) . . ?
O2 Fe1 N2 92.08(12) . . ?
O2 Fe1 N3 88.70(12) . . ?
O2 Fe1 N4 172.24(13) . . ?
N1 Fe1 N2 87.67(12) . . ?
N1 Fe1 N3 167.42(12) . . ?
N3 Fe1 N2 79.79(12) . . ?
N4 Fe1 N1 91.76(13) . . ?
N4 Fe1 N2 81.80(13) . . ?
N4 Fe1 N3 85.54(14) . . ?
C1 O1 Fe1 123.1(2) . . ?
C19 O2 Fe1 131.1(2) . . ?
Fe1 N1 H1 106(2) . . ?
C7 N1 Fe1 110.5(2) . . ?
C7 N1 H1 106(2) . . ?
C8 N1 Fe1 117.0(2) . . ?
C8 N1 H1 107(2) . . ?
C8 N1 C7 109.2(3) . . ?
Fe1 N2 H2 100(2) . . ?
C10 N2 Fe1 118.5(3) . . ?
C10 N2 H2 109(2) . . ?
C10 N2 C11 111.1(3) . . ?
C11 N2 Fe1 109.0(2) . . ?
C11 N2 H2 108(2) . . ?
Fe1 N3 H3 104(2) . . ?
C12 N3 Fe1 109.5(2) . . ?
C12 N3 H3 109(2) . . ?
C13 N3 Fe1 115.8(2) . . ?
C13 N3 H3 104(2) . . ?
C13 N3 C12 113.6(3) . . ?
N5 N4 Fe1 128.6(3) . . ?
N6 N5 N4 177.6(4) . . ?
O1 C1 C2 121.0(4) . . ?
O1 C1 C6 121.3(3) . . ?
C6 C1 C2 117.7(4) . . ?
C1 C2 Cl1 118.0(3) . . ?
C3 C2 Cl1 120.1(3) . . ?
C3 C2 C1 121.9(4) . . ?
C2 C3 H3A 120.6 . . ?
C4 C3 C2 118.7(4) . . ?
C4 C3 H3A 120.6 . . ?
C3 C4 Cl2 119.0(3) . . ?
C3 C4 C5 120.9(4) . . ?
C5 C4 Cl2 120.1(3) . . ?
C4 C5 H5 119.7 . . ?
C6 C5 C4 120.6(4) . . ?
C6 C5 H5 119.7 . . ?
C1 C6 C7 118.7(3) . . ?
C5 C6 C1 120.2(4) . . ?
C5 C6 C7 121.1(4) . . ?
N1 C7 C6 112.7(3) . . ?
N1 C7 H7A 109.0 . . ?
N1 C7 H7B 109.0 . . ?
C6 C7 H7A 109.0 . . ?
C6 C7 H7B 109.0 . . ?
H7A C7 H7B 107.8 . . ?
N1 C8 H8A 109.1 . . ?
N1 C8 H8B 109.1 . . ?
N1 C8 C9 112.5(3) . . ?
H8A C8 H8B 107.8 . . ?
C9 C8 H8A 109.1 . . ?
C9 C8 H8B 109.1 . . ?
C8 C9 H9A 108.7 . . ?
C8 C9 H9B 108.7 . . ?
H9A C9 H9B 107.6 . . ?
C10 C9 C8 114.4(3) . . ?
C10 C9 H9A 108.7 . . ?
C10 C9 H9B 108.7 . . ?
N2 C10 C9 111.7(3) . . ?
N2 C10 H10A 109.3 . . ?
N2 C10 H10B 109.3 . . ?
C9 C10 H10A 109.3 . . ?
C9 C10 H10B 109.3 . . ?
H10A C10 H10B 107.9 . . ?
N2 C11 H11A 109.8 . . ?
N2 C11 H11B 109.8 . . ?
N2 C11 C12 109.4(3) . . ?
H11A C11 H11B 108.3 . . ?
C12 C11 H11A 109.8 . . ?
C12 C11 H11B 109.8 . . ?
N3 C12 C11 110.1(3) . . ?
N3 C12 H12A 109.6 . . ?
N3 C12 H12B 109.6 . . ?
C11 C12 H12A 109.6 . . ?
C11 C12 H12B 109.6 . . ?
H12A C12 H12B 108.2 . . ?
N3 C13 H13A 108.7 . . ?
N3 C13 H13B 108.7 . . ?
N3 C13 C14 114.2(3) . . ?
H13A C13 H13B 107.6 . . ?
C14 C13 H13A 108.7 . . ?
C14 C13 H13B 108.7 . . ?
C15 C14 C13 118.5(3) . . ?
C15 C14 C19 120.7(4) . . ?
C19 C14 C13 120.7(3) . . ?
C14 C15 H15 120.1 . . ?
C16 C15 C14 119.9(4) . . ?
C16 C15 H15 120.1 . . ?
C15 C16 Cl4 118.9(3) . . ?
C17 C16 Cl4 120.1(3) . . ?
C17 C16 C15 121.0(4) . . ?
C16 C17 H17 120.7 . . ?
C18 C17 C16 118.6(4) . . ?
C18 C17 H17 120.7 . . ?
C17 C18 Cl3 119.3(3) . . ?
C17 C18 C19 122.8(4) . . ?
C19 C18 Cl3 117.8(3) . . ?
O2 C19 C14 122.5(4) . . ?
O2 C19 C18 120.7(3) . . ?
C14 C19 C18 116.8(3) . . ?

loop_
_geom_bond_atom_site_label_1
_geom_bond_atom_site_label_2
_geom_bond_distance
_geom_bond_site_symmetry_2
_geom_bond_publ_flag
Fe1 O1 1.918(3) . ?
Fe1 O2 1.940(3) . ?
Fe1 N1 2.145(3) . ?
Fe1 N2 2.221(3) . ?
Fe1 N3 2.167(3) . ?
Fe1 N4 2.041(3) . ?
Cl1 C2 1.735(4) . ?
Cl2 C4 1.750(4) . ?
Cl3 C18 1.744(4) . ?
Cl4 C16 1.739(4) . ?
O1 C1 1.337(4) . ?
O2 C19 1.327(4) . ?
N1 H1 0.958(19) . ?
N1 C7 1.499(5) . ?
N1 C8 1.486(5) . ?
N2 H2 0.979(19) . ?
N2 C10 1.474(5) . ?
N2 C11 1.489(5) . ?
N3 H3 0.974(19) . ?
N3 C12 1.494(5) . ?
N3 C13 1.487(5) . ?
N4 N5 1.203(5) . ?
N5 N6 1.160(5) . ?
C1 C2 1.408(5) . ?
C1 C6 1.407(5) . ?
C2 C3 1.383(6) . ?
C3 H3A 0.9500 . ?
C3 C4 1.381(6) . ?
C4 C5 1.382(5) . ?
C5 H5 0.9500 . ?
C5 C6 1.380(5) . ?
C6 C7 1.502(5) . ?
C7 H7A 0.9900 . ?
C7 H7B 0.9900 . ?
C8 H8A 0.9900 . ?
C8 H8B 0.9900 . ?
C8 C9 1.519(6) . ?
C9 H9A 0.9900 . ?
C9 H9B 0.9900 . ?
C9 C10 1.514(6) . ?
C10 H10A 0.9900 . ?
C10 H10B 0.9900 . ?
C11 H11A 0.9900 . ?
C11 H11B 0.9900 . ?
C11 C12 1.509(6) . ?
C12 H12A 0.9900 . ?
C12 H12B 0.9900 . ?
C13 H13A 0.9900 . ?
C13 H13B 0.9900 . ?
C13 C14 1.520(5) . ?
C14 C15 1.394(5) . ?
C14 C19 1.405(5) . ?
C15 H15 0.9500 . ?
C15 C16 1.387(5) . ?
C16 C17 1.384(5) . ?
C17 H17 0.9500 . ?
C17 C18 1.372(5) . ?
C18 C19 1.417(5) . ?

loop_
_geom_torsion_atom_site_label_1
_geom_torsion_atom_site_label_2
_geom_torsion_atom_site_label_3
_geom_torsion_atom_site_label_4
_geom_torsion
_geom_torsion_site_symmetry_1
_geom_torsion_site_symmetry_2
_geom_torsion_site_symmetry_3
_geom_torsion_site_symmetry_4
_geom_torsion_publ_flag
Fe1 O1 C1 C2 -134.7(3) . . . . ?
Fe1 O1 C1 C6 47.5(5) . . . . ?
Fe1 O2 C19 C14 33.1(5) . . . . ?
Fe1 O2 C19 C18 -148.1(3) . . . . ?
Fe1 N1 C7 C6 59.1(4) . . . . ?
Fe1 N1 C8 C9 -62.6(4) . . . . ?
Fe1 N2 C10 C9 57.3(4) . . . . ?
Fe1 N2 C11 C12 -38.2(4) . . . . ?
Fe1 N3 C12 C11 -41.1(4) . . . . ?
Fe1 N3 C13 C14 54.7(4) . . . . ?
Cl1 C2 C3 C4 178.9(3) . . . . ?
Cl2 C4 C5 C6 -178.8(3) . . . . ?
Cl3 C18 C19 O2 1.0(5) . . . . ?
Cl3 C18 C19 C14 179.9(3) . . . . ?
Cl4 C16 C17 C18 -176.5(3) . . . . ?
O1 C1 C2 Cl1 1.9(5) . . . . ?
O1 C1 C2 C3 -178.9(4) . . . . ?
O1 C1 C6 C5 -179.9(4) . . . . ?
O1 C1 C6 C7 2.2(6) . . . . ?
N1 C8 C9 C10 73.6(5) . . . . ?
N2 C11 C12 N3 53.5(4) . . . . ?
N3 C13 C14 C15 132.6(4) . . . . ?
N3 C13 C14 C19 -49.9(5) . . . . ?
C1 C2 C3 C4 -0.3(6) . . . . ?
C1 C6 C7 N1 -60.0(5) . . . . ?
C2 C1 C6 C5 2.2(6) . . . . ?
C2 C1 C6 C7 -175.7(4) . . . . ?
C2 C3 C4 Cl2 -179.9(3) . . . . ?
C2 C3 C4 C5 0.3(6) . . . . ?
C3 C4 C5 C6 0.9(6) . . . . ?
C4 C5 C6 C1 -2.2(6) . . . . ?
C4 C5 C6 C7 175.7(4) . . . . ?
C5 C6 C7 N1 122.0(4) . . . . ?
C6 C1 C2 Cl1 179.8(3) . . . . ?
C6 C1 C2 C3 -1.0(6) . . . . ?
C7 N1 C8 C9 171.1(3) . . . . ?
C8 N1 C7 C6 -171.0(3) . . . . ?
C8 C9 C10 N2 -70.1(5) . . . . ?
C10 N2 C11 C12 -170.6(3) . . . . ?
C11 N2 C10 C9 -175.3(3) . . . . ?
C12 N3 C13 C14 -73.2(4) . . . . ?
C13 N3 C12 C11 90.0(4) . . . . ?
C13 C14 C15 C16 175.9(4) . . . . ?
C13 C14 C19 O2 4.5(6) . . . . ?
C13 C14 C19 C18 -174.3(3) . . . . ?
C14 C15 C16 Cl4 178.0(3) . . . . ?
C14 C15 C16 C17 -1.5(6) . . . . ?
C15 C14 C19 O2 -178.0(3) . . . . ?
C15 C14 C19 C18 3.1(5) . . . . ?
C15 C16 C17 C18 2.9(6) . . . . ?
C16 C17 C18 Cl3 177.1(3) . . . . ?
C16 C17 C18 C19 -1.3(6) . . . . ?
C17 C18 C19 O2 179.5(4) . . . . ?
C17 C18 C19 C14 -1.7(6) . . . . ?
C19 C14 C15 C16 -1.6(6) . . . . ?
